data_7045517
loop_
_publ_author_name
'Upmann, Daniel'
'Jones, Peter G.'

_publ_section_title
;
 Bromination and iodination of diphosphane dichalcogenides.
;
_journal_issue 8
_journal_name_full 'Dalton transactions (Cambridge, England : 2003)'
_journal_page_first 2748
_journal_page_last 2758
_journal_paper_doi 10.1039/c7dt04531j
_journal_volume 47
_journal_year 2018
_chemical_formula_sum 'C50 H44 I8 P4 Se4'
_chemical_formula_weight 2099.77
_space_group_IT_number 2
_space_group_name_Hall '-P 1'
_space_group_name_H-M_alt 'P -1'
_symmetry_cell_setting triclinic
_symmetry_space_group_name_Hall '-P 1'
_symmetry_space_group_name_H-M 'P -1'
_atom_sites_solution_hydrogens geom
_atom_sites_solution_primary direct
_atom_sites_solution_secondary difmap
_audit_creation_method SHELXL-97
_audit_update_record
;
2017-10-06 deposited with the CCDC.
2018-02-02 downloaded from the CCDC.
;
_cell_angle_alpha 88.335(4)
_cell_angle_beta 77.260(3)
_cell_angle_gamma 89.954(3)
_cell_formula_units_Z 2
_cell_length_a 10.4767(3)
_cell_length_b 15.5810(8)
_cell_length_c 18.6525(9)
_cell_measurement_reflns_used 26453
_cell_measurement_temperature 100(2)
_cell_measurement_theta_max 29.9790
_cell_measurement_theta_min 2.4280
_cell_volume 2968.5(2)
_computing_cell_refinement 'CrysAlisPro 1.171.38.43 (Rigaku OD, 2015)'
_computing_data_collection 'CrysAlisPro 1.171.38.43 (Rigaku OD, 2015)'
_computing_data_reduction 'CrysAlisPro 1.171.38.43 (Rigaku OD, 2015)'
_computing_molecular_graphics 'Bruker XP'
_computing_publication_material SHELXL-97
_computing_structure_refinement 'SHELXL-97 (Sheldrick, 1997)'
_computing_structure_solution 'SHELXS-97 (Sheldrick, 1990)'
_diffrn_ambient_temperature 100(2)
_diffrn_detector_area_resol_mean 16.1419
_diffrn_measured_fraction_theta_full 0.985
_diffrn_measured_fraction_theta_max 0.985
_diffrn_measurement_device_type 'Oxford Diffraction Xcalibur, Eos'
_diffrn_measurement_method '\w scan'
_diffrn_radiation_monochromator graphite
_diffrn_radiation_type MoK\a
_diffrn_radiation_wavelength 0.71073
_diffrn_reflns_av_R_equivalents 0.0000
_diffrn_reflns_av_sigmaI/netI 0.0683
_diffrn_reflns_limit_h_max 14
_diffrn_reflns_limit_h_min -14
_diffrn_reflns_limit_k_max 21
_diffrn_reflns_limit_k_min -21
_diffrn_reflns_limit_l_max 26
_diffrn_reflns_limit_l_min -26
_diffrn_reflns_number 18267
_diffrn_reflns_theta_full 30.03
_diffrn_reflns_theta_max 30.03
_diffrn_reflns_theta_min 2.24
_diffrn_source 'fine-focus sealed X-ray tube'
_exptl_absorpt_coefficient_mu 6.773
_exptl_absorpt_correction_T_max 1.00000
_exptl_absorpt_correction_T_min 0.64225
_exptl_absorpt_correction_type multi-scan
_exptl_absorpt_process_details
;
CrysAlisPro 1.171.38.43 (Rigaku Oxford Diffraction, 2015)
Empirical absorption correction using spherical harmonics,
 implemented in SCALE3 ABSPACK scaling algorithm.
;
_exptl_crystal_colour 'dark red'
_exptl_crystal_density_diffrn 2.349
_exptl_crystal_density_method 'not measured'
_exptl_crystal_description lath
_exptl_crystal_F_000 1928
_exptl_crystal_size_max 0.40
_exptl_crystal_size_mid 0.10
_exptl_crystal_size_min 0.03
_refine_diff_density_max 2.112
_refine_diff_density_min -2.355
_refine_diff_density_rms 0.251
_refine_ls_extinction_method none
_refine_ls_goodness_of_fit_ref 1.016
_refine_ls_hydrogen_treatment constr
_refine_ls_matrix_type full
_refine_ls_number_parameters 599
_refine_ls_number_reflns 18267
_refine_ls_number_restraints 300
_refine_ls_restrained_S_all 1.011
_refine_ls_R_factor_all 0.0635
_refine_ls_R_factor_gt 0.0449
_refine_ls_shift/su_max 0.001
_refine_ls_shift/su_mean 0.000
_refine_ls_structure_factor_coef Fsqd
_refine_ls_weighting_details 'calc w=1/[\s^2^(Fo^2^)+(0.0672P)^2^] where P=(Fo^2^+2Fc^2^)/3'
_refine_ls_weighting_scheme calc
_refine_ls_wR_factor_gt 0.1100
_refine_ls_wR_factor_ref 0.1140
_reflns_number_gt 13994
_reflns_number_total 18267
_reflns_threshold_expression >2sigma(I)
_cod_data_source_file c7dt04531j2.cif
_cod_data_source_block megan_5
_cod_depositor_comments 'Adding full bibliography for 7045509--7045531.cif.'
_cod_database_code 7045517

loop_
_symmetry_equiv_pos_as_xyz
'x, y, z'
'-x, -y, -z'

loop_
_atom_site_label
_atom_site_type_symbol
_atom_site_fract_x
_atom_site_fract_y
_atom_site_fract_z
_atom_site_U_iso_or_equiv
_atom_site_adp_type
_atom_site_occupancy
_atom_site_symmetry_multiplicity
_atom_site_calc_flag
_atom_site_refinement_flags
I1 I 0.5000 0.5000 0.5000 0.01590(15) Uani 1 2 d S
I2 I 0.17104(5) 0.29777(3) 0.81846(3) 0.01535(12) Uani 1 1 d .
I3 I 0.02148(6) 0.18602(4) 0.93464(3) 0.02246(13) Uani 1 1 d .
I4 I 0.0000 0.0000 0.5000 0.01072(14) Uani 1 2 d S
I5 I 0.46804(5) -0.20036(3) 0.81460(3) 0.01227(11) Uani 1 1 d .
I6 I 0.52162(6) -0.31001(4) 0.93372(3) 0.01995(13) Uani 1 1 d .
I7 I 0.60127(6) 0.12133(4) 0.61606(4) 0.02590(14) Uani 1 1 d .
I8 I 0.70453(5) 0.24306(3) 0.49541(3) 0.01694(12) Uani 1 1 d .
I9 I 0.81245(5) 0.36470(4) 0.37367(3) 0.02147(13) Uani 1 1 d .
Se1 Se 0.67072(9) 0.45409(6) 0.58543(5) 0.02124(19) Uani 1 1 d .
Se2 Se 0.30252(8) 0.40800(5) 0.70550(5) 0.01543(17) Uani 1 1 d .
Se3 Se 0.19198(8) -0.02790(5) 0.58120(4) 0.01157(16) Uani 1 1 d .
Se4 Se 0.42502(8) -0.08761(5) 0.70246(4) 0.01268(16) Uani 1 1 d .
P1 P 0.6505(2) 0.55756(13) 0.66289(11) 0.0101(4) Uani 1 1 d .
P2 P 0.40856(19) 0.47333(12) 0.77523(11) 0.0090(4) Uani 1 1 d .
P3 P 0.11481(19) 0.06568(12) 0.66287(11) 0.0083(4) Uani 1 1 d .
P4 P 0.2653(2) -0.02333(12) 0.77492(11) 0.0086(4) Uani 1 1 d .
C01 C 0.4893(8) 0.5679(5) 0.7234(4) 0.0146(17) Uani 1 1 d U
H01A H 0.4298 0.5911 0.6931 0.018 Uiso 1 1 calc R
H01B H 0.4964 0.6120 0.7595 0.018 Uiso 1 1 calc R
C02 C 0.2214(8) 0.0737(5) 0.7281(4) 0.0109(15) Uani 1 1 d U
H02A H 0.1792 0.1135 0.7666 0.013 Uiso 1 1 calc R
H02B H 0.3040 0.1015 0.7015 0.013 Uiso 1 1 calc R
C11 C 0.7681(7) 0.5365(5) 0.7190(4) 0.0088(15) Uani 1 1 d U
C12 C 0.7761(8) 0.5921(5) 0.7762(4) 0.0137(16) Uani 1 1 d U
H12 H 0.7188 0.6398 0.7859 0.016 Uiso 1 1 calc R
C13 C 0.8681(8) 0.5769(5) 0.8183(4) 0.0151(16) Uani 1 1 d U
H13 H 0.8743 0.6140 0.8569 0.018 Uiso 1 1 calc R
C14 C 0.9507(9) 0.5074(6) 0.8038(5) 0.0210(19) Uani 1 1 d U
H14 H 1.0129 0.4969 0.8331 0.025 Uiso 1 1 calc R
C15 C 0.9449(9) 0.4530(6) 0.7478(5) 0.022(2) Uani 1 1 d U
H15 H 1.0026 0.4056 0.7384 0.027 Uiso 1 1 calc R
C16 C 0.8519(8) 0.4687(5) 0.7045(5) 0.0178(18) Uani 1 1 d U
H16 H 0.8477 0.4321 0.6652 0.021 Uiso 1 1 calc R
C21 C 0.6848(8) 0.6636(5) 0.6251(4) 0.0112(16) Uani 1 1 d U
C22 C 0.8068(8) 0.6989(5) 0.6163(4) 0.0115(16) Uani 1 1 d U
H22 H 0.8752 0.6656 0.6287 0.014 Uiso 1 1 calc R
C23 C 0.8324(8) 0.7820(5) 0.5895(4) 0.0154(17) Uani 1 1 d U
H23 H 0.9179 0.8054 0.5838 0.018 Uiso 1 1 calc R
C24 C 0.7348(8) 0.8314(6) 0.5708(5) 0.0191(18) Uani 1 1 d U
H24 H 0.7516 0.8895 0.5546 0.023 Uiso 1 1 calc R
C25 C 0.6113(8) 0.7955(5) 0.5760(4) 0.0155(17) Uani 1 1 d U
H25 H 0.5447 0.8282 0.5610 0.019 Uiso 1 1 calc R
C26 C 0.5858(8) 0.7129(5) 0.6026(5) 0.0169(18) Uani 1 1 d U
H26 H 0.5015 0.6886 0.6060 0.020 Uiso 1 1 calc R
C31 C 0.5281(7) 0.4042(5) 0.8029(4) 0.0103(15) Uani 1 1 d U
C32 C 0.5849(8) 0.4267(5) 0.8609(4) 0.0109(15) Uani 1 1 d U
H32 H 0.5588 0.4773 0.8874 0.013 Uiso 1 1 calc R
C33 C 0.6812(8) 0.3732(5) 0.8793(5) 0.0191(19) Uani 1 1 d U
H33 H 0.7197 0.3873 0.9190 0.023 Uiso 1 1 calc R
C34 C 0.7201(8) 0.3014(5) 0.8409(5) 0.0164(18) Uani 1 1 d U
H34 H 0.7849 0.2657 0.8545 0.020 Uiso 1 1 calc R
C35 C 0.6653(8) 0.2790(5) 0.7809(5) 0.0175(18) Uani 1 1 d U
H35 H 0.6947 0.2301 0.7528 0.021 Uiso 1 1 calc R
C36 C 0.5663(8) 0.3316(5) 0.7645(5) 0.0177(18) Uani 1 1 d U
H36 H 0.5250 0.3166 0.7260 0.021 Uiso 1 1 calc R
C41 C 0.3032(7) 0.5170(5) 0.8548(4) 0.0084(15) Uani 1 1 d U
C42 C 0.2395(7) 0.5967(5) 0.8475(4) 0.0109(16) Uani 1 1 d U
H42 H 0.2553 0.6267 0.8013 0.013 Uiso 1 1 calc R
C43 C 0.1545(8) 0.6302(5) 0.9078(5) 0.0171(18) Uani 1 1 d U
H43 H 0.1144 0.6843 0.9035 0.021 Uiso 1 1 calc R
C44 C 0.1285(9) 0.5848(6) 0.9737(5) 0.0209(19) Uani 1 1 d U
H44 H 0.0682 0.6071 1.0145 0.025 Uiso 1 1 calc R
C45 C 0.1891(9) 0.5067(6) 0.9814(5) 0.0210(19) Uani 1 1 d U
H45 H 0.1715 0.4767 1.0277 0.025 Uiso 1 1 calc R
C46 C 0.2756(8) 0.4723(5) 0.9216(4) 0.0125(16) Uani 1 1 d U
H46 H 0.3154 0.4184 0.9267 0.015 Uiso 1 1 calc R
C51 C 0.1114(8) 0.1739(5) 0.6258(4) 0.0117(15) Uani 1 1 d U
C52 C 0.2269(8) 0.2207(5) 0.6051(4) 0.0113(15) Uani 1 1 d U
H52 H 0.3072 0.1960 0.6107 0.014 Uiso 1 1 calc R
C53 C 0.2247(8) 0.3044(5) 0.5759(5) 0.0165(17) Uani 1 1 d U
H53 H 0.3037 0.3366 0.5616 0.020 Uiso 1 1 calc R
C54 C 0.1072(8) 0.3405(5) 0.5678(4) 0.0167(17) Uani 1 1 d U
H54 H 0.1046 0.3977 0.5491 0.020 Uiso 1 1 calc R
C55 C -0.0062(8) 0.2915(5) 0.5874(4) 0.0150(17) Uani 1 1 d U
H55 H -0.0866 0.3152 0.5810 0.018 Uiso 1 1 calc R
C56 C -0.0045(8) 0.2095(5) 0.6160(4) 0.0157(17) Uani 1 1 d U
H56 H -0.0834 0.1771 0.6291 0.019 Uiso 1 1 calc R
C61 C -0.0458(7) 0.0407(5) 0.7153(4) 0.0109(16) Uani 1 1 d U
C62 C -0.1101(7) -0.0338(5) 0.7017(4) 0.0098(15) Uani 1 1 d U
H62 H -0.0683 -0.0717 0.6649 0.012 Uiso 1 1 calc R
C63 C -0.2351(8) -0.0518(5) 0.7424(4) 0.0141(17) Uani 1 1 d U
H63 H -0.2800 -0.1012 0.7317 0.017 Uiso 1 1 calc R
C64 C -0.2964(8) 0.0010(5) 0.7987(4) 0.0132(16) Uani 1 1 d U
H64 H -0.3812 -0.0127 0.8271 0.016 Uiso 1 1 calc R
C65 C -0.2313(8) 0.0734(5) 0.8120(4) 0.0164(17) Uani 1 1 d U
H65 H -0.2728 0.1097 0.8502 0.020 Uiso 1 1 calc R
C66 C -0.1079(8) 0.0952(5) 0.7721(4) 0.0112(15) Uani 1 1 d U
H66 H -0.0654 0.1457 0.7823 0.013 Uiso 1 1 calc R
C71 C 0.1252(7) -0.0920(5) 0.8043(4) 0.0095(15) Uani 1 1 d U
C72 C 0.1143(8) -0.1671(5) 0.7668(4) 0.0134(16) Uani 1 1 d U
H72 H 0.1831 -0.1833 0.7273 0.016 Uiso 1 1 calc R
C73 C 0.0050(9) -0.2172(6) 0.7869(5) 0.022(2) Uani 1 1 d U
H73 H -0.0010 -0.2684 0.7614 0.026 Uiso 1 1 calc R
C74 C -0.0976(8) -0.1950(5) 0.8437(5) 0.0161(18) Uani 1 1 d U
H74 H -0.1743 -0.2296 0.8563 0.019 Uiso 1 1 calc R
C75 C -0.0858(8) -0.1192(5) 0.8829(5) 0.0164(18) Uani 1 1 d U
H75 H -0.1535 -0.1043 0.9235 0.020 Uiso 1 1 calc R
C76 C 0.0236(8) -0.0678(5) 0.8621(5) 0.0153(17) Uani 1 1 d U
H76 H 0.0300 -0.0161 0.8868 0.018 Uiso 1 1 calc R
C81 C 0.3136(7) 0.0184(5) 0.8539(4) 0.0115(16) Uani 1 1 d U
C82 C 0.2858(8) -0.0279(5) 0.9212(5) 0.0170(18) Uani 1 1 d U
H82 H 0.2394 -0.0809 0.9260 0.020 Uiso 1 1 calc R
C83 C 0.3268(9) 0.0047(6) 0.9803(5) 0.0212(19) Uani 1 1 d U
H83 H 0.3091 -0.0269 1.0258 0.025 Uiso 1 1 calc R
C84 C 0.3928(9) 0.0819(6) 0.9752(5) 0.0202(19) Uani 1 1 d U
H84 H 0.4195 0.1034 1.0168 0.024 Uiso 1 1 calc R
C85 C 0.4197(8) 0.1277(5) 0.9091(5) 0.0174(18) Uani 1 1 d U
H85 H 0.4646 0.1812 0.9048 0.021 Uiso 1 1 calc R
C86 C 0.3801(8) 0.0945(5) 0.8482(4) 0.0120(16) Uani 1 1 d U
H86 H 0.3998 0.1255 0.8024 0.014 Uiso 1 1 calc R

loop_
_atom_site_aniso_label
_atom_site_aniso_U_11
_atom_site_aniso_U_22
_atom_site_aniso_U_33
_atom_site_aniso_U_23
_atom_site_aniso_U_13
_atom_site_aniso_U_12
I1 0.0154(4) 0.0168(4) 0.0152(4) -0.0015(3) -0.0028(3) -0.0003(3)
I2 0.0188(3) 0.0104(2) 0.0202(3) -0.0035(2) -0.0110(2) 0.0027(2)
I3 0.0275(4) 0.0202(3) 0.0196(3) 0.0019(2) -0.0055(3) 0.0005(3)
I4 0.0113(3) 0.0119(3) 0.0090(3) -0.0016(2) -0.0022(3) -0.0027(3)
I5 0.0099(3) 0.0096(2) 0.0166(3) -0.00154(19) -0.0013(2) 0.0001(2)
I6 0.0240(3) 0.0189(3) 0.0172(3) 0.0025(2) -0.0054(2) -0.0007(2)
I7 0.0197(3) 0.0306(3) 0.0268(3) 0.0054(3) -0.0046(3) 0.0007(3)
I8 0.0144(3) 0.0165(3) 0.0219(3) -0.0078(2) -0.0074(2) 0.0044(2)
I9 0.0160(3) 0.0258(3) 0.0218(3) 0.0004(2) -0.0026(2) 0.0045(2)
Se1 0.0250(5) 0.0220(4) 0.0191(4) -0.0085(3) -0.0089(4) 0.0046(4)
Se2 0.0172(4) 0.0147(4) 0.0165(4) -0.0001(3) -0.0080(3) -0.0031(3)
Se3 0.0107(4) 0.0132(4) 0.0119(4) -0.0047(3) -0.0043(3) 0.0037(3)
Se4 0.0115(4) 0.0135(4) 0.0128(4) -0.0018(3) -0.0019(3) 0.0031(3)
P1 0.0102(10) 0.0104(9) 0.0097(9) 0.0005(7) -0.0020(8) -0.0012(8)
P2 0.0072(10) 0.0094(9) 0.0114(9) 0.0005(7) -0.0045(8) -0.0006(7)
P3 0.0073(10) 0.0071(9) 0.0110(10) -0.0011(7) -0.0033(8) -0.0001(7)
P4 0.0096(10) 0.0078(9) 0.0090(9) -0.0002(7) -0.0031(8) 0.0018(7)
C01 0.015(2) 0.014(2) 0.016(2) 0.0001(17) -0.0044(17) 0.0006(17)
C02 0.011(2) 0.010(2) 0.011(2) -0.0006(16) -0.0019(17) -0.0012(17)
C11 0.009(2) 0.008(2) 0.010(2) 0.0010(16) -0.0047(17) -0.0004(16)
C12 0.014(2) 0.013(2) 0.015(2) -0.0014(17) -0.0044(17) -0.0004(17)
C13 0.016(2) 0.014(2) 0.016(2) 0.0001(17) -0.0049(17) -0.0040(17)
C14 0.020(3) 0.022(2) 0.022(2) 0.0019(18) -0.0077(18) -0.0029(18)
C15 0.021(3) 0.023(3) 0.024(3) 0.0006(18) -0.0048(18) 0.0017(18)
C16 0.016(2) 0.019(2) 0.018(2) -0.0014(17) -0.0037(17) 0.0030(17)
C21 0.012(2) 0.012(2) 0.010(2) -0.0015(16) -0.0020(17) -0.0011(17)
C22 0.011(2) 0.012(2) 0.012(2) -0.0002(17) -0.0017(17) -0.0007(17)
C23 0.015(2) 0.017(2) 0.015(2) -0.0014(17) -0.0043(17) -0.0035(17)
C24 0.020(2) 0.018(2) 0.019(2) -0.0008(17) -0.0028(17) -0.0004(17)
C25 0.016(2) 0.016(2) 0.014(2) 0.0000(17) -0.0028(17) 0.0016(17)
C26 0.016(2) 0.018(2) 0.017(2) -0.0022(17) -0.0038(17) 0.0005(17)
C31 0.010(2) 0.010(2) 0.011(2) 0.0020(16) -0.0028(17) -0.0006(16)
C32 0.011(2) 0.011(2) 0.012(2) 0.0000(16) -0.0030(17) -0.0016(17)
C33 0.019(2) 0.019(2) 0.020(2) 0.0020(17) -0.0062(18) -0.0009(17)
C34 0.016(2) 0.017(2) 0.017(2) 0.0024(17) -0.0048(17) 0.0013(17)
C35 0.017(2) 0.015(2) 0.020(2) 0.0000(17) -0.0049(17) -0.0008(17)
C36 0.018(2) 0.018(2) 0.018(2) 0.0012(17) -0.0046(17) -0.0003(17)
C41 0.009(2) 0.008(2) 0.008(2) -0.0020(16) -0.0028(16) -0.0002(16)
C42 0.010(2) 0.011(2) 0.012(2) -0.0008(16) -0.0030(17) -0.0014(17)
C43 0.017(2) 0.017(2) 0.018(2) -0.0012(17) -0.0040(17) 0.0011(17)
C44 0.021(3) 0.020(2) 0.021(2) -0.0045(17) -0.0033(18) -0.0017(18)
C45 0.020(3) 0.022(2) 0.021(2) 0.0005(17) -0.0045(18) -0.0010(18)
C46 0.014(2) 0.011(2) 0.012(2) -0.0001(16) -0.0028(17) -0.0014(17)
C51 0.012(2) 0.011(2) 0.012(2) -0.0004(16) -0.0031(17) 0.0009(17)
C52 0.013(2) 0.012(2) 0.010(2) 0.0015(16) -0.0038(17) 0.0007(17)
C53 0.018(2) 0.016(2) 0.015(2) -0.0001(17) -0.0026(17) -0.0036(17)
C54 0.019(2) 0.015(2) 0.016(2) -0.0010(17) -0.0040(17) -0.0013(17)
C55 0.016(2) 0.015(2) 0.015(2) -0.0007(17) -0.0048(17) 0.0020(17)
C56 0.016(2) 0.016(2) 0.015(2) -0.0020(17) -0.0031(17) -0.0004(17)
C61 0.011(2) 0.010(2) 0.011(2) 0.0007(16) -0.0022(17) 0.0018(17)
C62 0.009(2) 0.010(2) 0.010(2) -0.0007(16) -0.0024(16) -0.0019(16)
C63 0.012(2) 0.015(2) 0.016(2) 0.0012(17) -0.0041(17) -0.0012(17)
C64 0.011(2) 0.014(2) 0.014(2) 0.0020(17) -0.0017(17) 0.0030(17)
C65 0.017(2) 0.016(2) 0.016(2) 0.0012(17) -0.0028(17) 0.0024(17)
C66 0.011(2) 0.010(2) 0.013(2) -0.0006(16) -0.0032(17) 0.0012(17)
C71 0.009(2) 0.010(2) 0.009(2) 0.0018(16) -0.0026(16) 0.0000(16)
C72 0.013(2) 0.014(2) 0.013(2) -0.0013(17) -0.0028(17) 0.0017(17)
C73 0.023(3) 0.021(2) 0.022(2) 0.0011(17) -0.0040(18) 0.0016(18)
C74 0.013(2) 0.015(2) 0.019(2) 0.0035(17) -0.0026(17) -0.0003(17)
C75 0.015(2) 0.017(2) 0.017(2) 0.0009(17) -0.0037(17) 0.0012(17)
C76 0.015(2) 0.016(2) 0.015(2) 0.0002(17) -0.0036(17) 0.0012(17)
C81 0.010(2) 0.013(2) 0.011(2) -0.0010(16) -0.0030(17) 0.0009(17)
C82 0.016(2) 0.017(2) 0.017(2) -0.0017(17) -0.0038(17) 0.0006(17)
C83 0.021(3) 0.023(2) 0.019(2) 0.0002(17) -0.0046(18) 0.0032(18)
C84 0.019(2) 0.023(2) 0.019(2) -0.0018(17) -0.0067(18) 0.0028(18)
C85 0.016(2) 0.018(2) 0.019(2) -0.0023(17) -0.0050(17) -0.0009(17)
C86 0.012(2) 0.013(2) 0.011(2) 0.0011(16) -0.0022(17) 0.0012(17)

loop_
_atom_type_symbol
_atom_type_description
_atom_type_scat_dispersion_real
_atom_type_scat_dispersion_imag
_atom_type_scat_source
C C 0.0033 0.0016 'International Tables Vol C Tables 4.2.6.8 and 6.1.1.4'
H H 0.0000 0.0000 'International Tables Vol C Tables 4.2.6.8 and 6.1.1.4'
P P 0.1023 0.0942 'International Tables Vol C Tables 4.2.6.8 and 6.1.1.4'
Se Se -0.0929 2.2259 'International Tables Vol C Tables 4.2.6.8 and 6.1.1.4'
I I -0.4742 1.8119 'International Tables Vol C Tables 4.2.6.8 and 6.1.1.4'

loop_
_geom_angle_atom_site_label_1
_geom_angle_atom_site_label_2
_geom_angle_atom_site_label_3
_geom_angle
_geom_angle_site_symmetry_1
Se1 I1 Se1 180.0 2_666
Se2 I2 I3 177.08(3) .
Se3 I4 Se3 180.0 2_556
Se4 I5 I6 176.77(3) .
I7 I8 I9 179.16(3) .
P1 Se1 I1 102.78(6) .
P2 Se2 I2 94.01(6) .
P3 Se3 I4 94.74(6) .
P4 Se4 I5 93.10(6) .
C21 P1 C11 106.0(4) .
C21 P1 C01 103.1(4) .
C11 P1 C01 108.4(4) .
C21 P1 Se1 116.9(3) .
C11 P1 Se1 106.3(3) .
C01 P1 Se1 115.6(3) .
C41 P2 C31 109.9(4) .
C41 P2 C01 104.2(4) .
C31 P2 C01 110.2(4) .
C41 P2 Se2 113.0(3) .
C31 P2 Se2 111.5(3) .
C01 P2 Se2 107.8(3) .
C61 P3 C51 107.5(4) .
C61 P3 C02 107.1(4) .
C51 P3 C02 103.8(3) .
C61 P3 Se3 113.9(3) .
C51 P3 Se3 114.0(3) .
C02 P3 Se3 109.9(3) .
C71 P4 C81 109.7(4) .
C71 P4 C02 110.4(4) .
C81 P4 C02 102.8(4) .
C71 P4 Se4 112.0(3) .
C81 P4 Se4 112.2(3) .
C02 P4 Se4 109.4(3) .
P1 C01 P2 119.9(4) .
P3 C02 P4 119.9(4) .
C16 C11 C12 120.1(7) .
C16 C11 P1 120.2(6) .
C12 C11 P1 119.6(6) .
C13 C12 C11 119.6(7) .
C14 C13 C12 119.6(8) .
C15 C14 C13 121.5(8) .
C14 C15 C16 119.1(8) .
C11 C16 C15 120.1(8) .
C22 C21 C26 118.5(7) .
C22 C21 P1 121.0(6) .
C26 C21 P1 120.5(6) .
C21 C22 C23 121.1(8) .
C24 C23 C22 120.5(8) .
C23 C24 C25 119.4(8) .
C26 C25 C24 120.1(8) .
C25 C26 C21 120.3(8) .
C36 C31 C32 120.6(7) .
C36 C31 P2 119.2(6) .
C32 C31 P2 120.1(6) .
C31 C32 C33 118.7(7) .
C34 C33 C32 120.8(8) .
C33 C34 C35 120.9(8) .
C36 C35 C34 117.7(8) .
C31 C36 C35 121.1(8) .
C46 C41 C42 119.4(7) .
C46 C41 P2 121.4(6) .
C42 C41 P2 119.0(6) .
C43 C42 C41 120.0(7) .
C44 C43 C42 119.7(8) .
C43 C44 C45 120.9(9) .
C44 C45 C46 120.2(8) .
C41 C46 C45 119.8(8) .
C56 C51 C52 119.7(7) .
C56 C51 P3 120.6(6) .
C52 C51 P3 119.7(6) .
C51 C52 C53 119.8(7) .
C54 C53 C52 120.1(8) .
C55 C54 C53 118.8(8) .
C56 C55 C54 121.3(8) .
C55 C56 C51 120.3(8) .
C62 C61 C66 119.5(7) .
C62 C61 P3 120.2(6) .
C66 C61 P3 120.3(6) .
C63 C62 C61 119.5(7) .
C62 C63 C64 121.3(7) .
C65 C64 C63 118.5(8) .
C64 C65 C66 122.4(8) .
C65 C66 C61 118.8(7) .
C72 C71 C76 120.1(7) .
C72 C71 P4 120.0(6) .
C76 C71 P4 119.8(6) .
C73 C72 C71 120.0(8) .
C72 C73 C74 121.4(8) .
C73 C74 C75 118.7(8) .
C76 C75 C74 120.0(8) .
C75 C76 C71 119.7(8) .
C86 C81 C82 119.7(7) .
C86 C81 P4 120.1(6) .
C82 C81 P4 120.2(6) .
C83 C82 C81 118.9(8) .
C82 C83 C84 121.8(9) .
C83 C84 C85 119.3(8) .
C84 C85 C86 119.4(8) .
C81 C86 C85 120.9(8) .

loop_
_geom_bond_atom_site_label_1
_geom_bond_atom_site_label_2
_geom_bond_distance
_geom_bond_site_symmetry_2
I1 Se1 2.7274(9) 2_666
I1 Se1 2.7274(9) .
I2 Se2 2.7928(10) .
I2 I3 2.9105(8) .
I4 Se3 2.7986(8) 2_556
I4 Se3 2.7987(8) .
I5 Se4 2.8046(9) .
I5 I6 2.9152(8) .
I7 I8 2.9178(9) .
I8 I9 2.9408(9) .
Se1 P1 2.175(2) .
Se2 P2 2.163(2) .
Se3 P3 2.164(2) .
Se4 P4 2.170(2) .
P1 C21 1.783(8) .
P1 C11 1.808(8) .
P1 C01 1.822(8) .
P2 C41 1.794(8) .
P2 C31 1.801(8) .
P2 C01 1.839(8) .
P3 C61 1.787(8) .
P3 C51 1.807(8) .
P3 C02 1.831(8) .
P4 C71 1.793(8) .
P4 C81 1.799(8) .
P4 C02 1.833(8) .
C11 C16 1.368(11) .
C11 C12 1.411(10) .
C12 C13 1.388(11) .
C13 C14 1.380(12) .
C14 C15 1.375(12) .
C15 C16 1.413(12) .
C21 C22 1.366(11) .
C21 C26 1.419(11) .
C22 C23 1.379(11) .
C23 C24 1.378(11) .
C24 C25 1.393(11) .
C25 C26 1.370(11) .
C31 C36 1.368(11) .
C31 C32 1.399(10) .
C32 C33 1.401(11) .
C33 C34 1.359(11) .
C34 C35 1.418(11) .
C35 C36 1.402(12) .
C41 C46 1.382(11) .
C41 C42 1.426(10) .
C42 C43 1.387(11) .
C43 C44 1.374(12) .
C44 C45 1.390(12) .
C45 C46 1.394(11) .
C51 C56 1.380(11) .
C51 C52 1.387(11) .
C52 C53 1.401(11) .
C53 C54 1.390(12) .
C54 C55 1.386(11) .
C55 C56 1.372(11) .
C61 C62 1.400(10) .
C61 C66 1.418(10) .
C62 C63 1.385(11) .
C63 C64 1.394(11) .
C64 C65 1.376(11) .
C65 C66 1.379(11) .
C71 C72 1.398(10) .
C71 C76 1.398(11) .
C72 C73 1.362(11) .
C73 C74 1.383(12) .
C74 C75 1.426(11) .
C75 C76 1.376(11) .
C81 C86 1.365(10) .
C81 C82 1.403(11) .
C82 C83 1.378(12) .
C83 C84 1.379(12) .
C84 C85 1.381(12) .
C85 C86 1.404(11) .

loop_
_geom_torsion_atom_site_label_1
_geom_torsion_atom_site_label_2
_geom_torsion_atom_site_label_3
_geom_torsion_atom_site_label_4
_geom_torsion
I1 Se1 P1 C21 -58.5(3)
I1 Se1 P1 C11 -176.5(3)
I1 Se1 P1 C01 63.1(3)
I2 Se2 P2 C41 -55.3(3)
I2 Se2 P2 C31 69.0(3)
I2 Se2 P2 C01 -169.9(3)
I4 Se3 P3 C61 63.1(3)
I4 Se3 P3 C51 -60.7(3)
I4 Se3 P3 C02 -176.8(3)
I5 Se4 P4 C71 -67.9(3)
I5 Se4 P4 C81 55.9(3)
I5 Se4 P4 C02 169.4(3)
C21 P1 C01 P2 179.2(5)
C11 P1 C01 P2 -68.8(6)
Se1 P1 C01 P2 50.4(5)
C41 P2 C01 P1 153.0(5)
C31 P2 C01 P1 35.2(6)
Se2 P2 C01 P1 -86.7(5)
C61 P3 C02 P4 71.3(5)
C51 P3 C02 P4 -175.2(5)
Se3 P3 C02 P4 -52.9(5)
C71 P4 C02 P3 -42.3(6)
C81 P4 C02 P3 -159.2(5)
Se4 P4 C02 P3 81.4(5)
C21 P1 C11 C16 -121.2(7)
C01 P1 C11 C16 128.7(7)
Se1 P1 C11 C16 3.8(7)
C21 P1 C11 C12 56.6(7)
C01 P1 C11 C12 -53.5(7)
Se1 P1 C11 C12 -178.4(6)
C16 C11 C12 C13 -1.0(12)
P1 C11 C12 C13 -178.8(6)
C11 C12 C13 C14 -0.1(12)
C12 C13 C14 C15 0.7(13)
C13 C14 C15 C16 -0.2(13)
C12 C11 C16 C15 1.4(12)
P1 C11 C16 C15 179.2(6)
C14 C15 C16 C11 -0.8(13)
C11 P1 C21 C22 25.3(7)
C01 P1 C21 C22 139.1(7)
Se1 P1 C21 C22 -92.9(7)
C11 P1 C21 C26 -155.6(6)
C01 P1 C21 C26 -41.8(7)
Se1 P1 C21 C26 86.2(7)
C26 C21 C22 C23 3.2(12)
P1 C21 C22 C23 -177.7(6)
C21 C22 C23 C24 -0.2(12)
C22 C23 C24 C25 -3.0(13)
C23 C24 C25 C26 3.0(13)
C24 C25 C26 C21 0.1(13)
C22 C21 C26 C25 -3.1(12)
P1 C21 C26 C25 177.7(6)
C41 P2 C31 C36 143.7(7)
C01 P2 C31 C36 -102.0(7)
Se2 P2 C31 C36 17.7(7)
C41 P2 C31 C32 -39.1(7)
C01 P2 C31 C32 75.3(7)
Se2 P2 C31 C32 -165.1(6)
C36 C31 C32 C33 -0.4(12)
P2 C31 C32 C33 -177.6(6)
C31 C32 C33 C34 0.9(13)
C32 C33 C34 C35 0.6(13)
C33 C34 C35 C36 -2.4(13)
C32 C31 C36 C35 -1.6(13)
P2 C31 C36 C35 175.7(7)
C34 C35 C36 C31 2.9(13)
C31 P2 C41 C46 -29.9(7)
C01 P2 C41 C46 -148.0(6)
Se2 P2 C41 C46 95.2(6)
C31 P2 C41 C42 154.6(6)
C01 P2 C41 C42 36.5(7)
Se2 P2 C41 C42 -80.2(6)
C46 C41 C42 C43 2.4(11)
P2 C41 C42 C43 178.0(6)
C41 C42 C43 C44 -2.4(12)
C42 C43 C44 C45 1.9(13)
C43 C44 C45 C46 -1.4(13)
C42 C41 C46 C45 -1.9(11)
P2 C41 C46 C45 -177.4(6)
C44 C45 C46 C41 1.4(13)
C61 P3 C51 C56 -24.1(8)
C02 P3 C51 C56 -137.3(7)
Se3 P3 C51 C56 103.1(6)
C61 P3 C51 C52 157.7(6)
C02 P3 C51 C52 44.5(7)
Se3 P3 C51 C52 -75.1(7)
C56 C51 C52 C53 1.4(12)
P3 C51 C52 C53 179.6(6)
C51 C52 C53 C54 0.1(12)
C52 C53 C54 C55 -1.5(12)
C53 C54 C55 C56 1.5(12)
C54 C55 C56 C51 0.0(12)
C52 C51 C56 C55 -1.4(12)
P3 C51 C56 C55 -179.6(6)
C51 P3 C61 C62 127.2(6)
C02 P3 C61 C62 -121.8(6)
Se3 P3 C61 C62 0.0(7)
C51 P3 C61 C66 -54.2(7)
C02 P3 C61 C66 56.8(7)
Se3 P3 C61 C66 178.5(5)
C66 C61 C62 C63 2.0(11)
P3 C61 C62 C63 -179.4(6)
C61 C62 C63 C64 -2.6(12)
C62 C63 C64 C65 1.7(12)
C63 C64 C65 C66 -0.3(12)
C64 C65 C66 C61 -0.3(12)
C62 C61 C66 C65 -0.6(11)
P3 C61 C66 C65 -179.2(6)
C81 P4 C71 C72 -141.5(6)
C02 P4 C71 C72 105.9(7)
Se4 P4 C71 C72 -16.3(7)
C81 P4 C71 C76 42.0(7)
C02 P4 C71 C76 -70.6(7)
Se4 P4 C71 C76 167.3(6)
C76 C71 C72 C73 -0.4(12)
P4 C71 C72 C73 -176.9(6)
C71 C72 C73 C74 0.6(13)
C72 C73 C74 C75 -1.8(13)
C73 C74 C75 C76 2.7(12)
C74 C75 C76 C71 -2.6(12)
C72 C71 C76 C75 1.4(12)
P4 C71 C76 C75 177.9(6)
C71 P4 C81 C86 -154.4(6)
C02 P4 C81 C86 -36.9(7)
Se4 P4 C81 C86 80.5(7)
C71 P4 C81 C82 27.1(8)
C02 P4 C81 C82 144.5(7)
Se4 P4 C81 C82 -98.1(6)
C86 C81 C82 C83 -0.1(12)
P4 C81 C82 C83 178.4(6)
C81 C82 C83 C84 0.8(13)
C82 C83 C84 C85 -0.5(13)
C83 C84 C85 C86 -0.4(13)
C82 C81 C86 C85 -0.8(12)
P4 C81 C86 C85 -179.4(6)
C84 C85 C86 C81 1.1(13)
